data_7212757
loop_
_publ_author_name
'Aaker\"oy, Christer B.'
'Rajbanshi, Arbin'
'Li, Z. Jane'
'Desper, John'

_publ_section_title
;
 Mapping out the synthetic landscape for re-crystallization,
 co-crystallization and salt formation
;
_journal_issue 12
_journal_name_full CrystEngComm
_journal_page_first 4231
_journal_paper_doi 10.1039/c0ce00052c
_journal_volume 12
_journal_year 2010
_chemical_formula_moiety
;
(C5 H5 N2 Br) (C7 H5 N O4)
;
_chemical_formula_sum 'C12 H10 Br N3 O4'
_chemical_formula_weight 340.14
_chemical_name_systematic
;
ARcc-1a-aa5 2-amino-5-bromopyridine, 4-nitrobenzoic acid
;
_space_group_IT_number 14
_symmetry_cell_setting monoclinic
_symmetry_space_group_name_Hall '-P 2ybc'
_symmetry_space_group_name_H-M 'P 1 21/c 1'
_atom_sites_solution_hydrogens geom
_atom_sites_solution_primary direct
_atom_sites_solution_secondary difmap
_audit_creation_method SHELXL-97
_cell_angle_alpha 90.00
_cell_angle_beta 90.580(4)
_cell_angle_gamma 90.00
_cell_formula_units_Z 4
_cell_length_a 7.9727(5)
_cell_length_b 6.2956(4)
_cell_length_c 24.6286(15)
_cell_measurement_reflns_used 8265
_cell_measurement_temperature 120(2)
_cell_measurement_theta_max 33.12
_cell_measurement_theta_min 2.55
_cell_volume 1236.12(13)
_computing_cell_refinement 'Bruker SMART'
_computing_data_collection 'Bruker SMART'
_computing_data_reduction 'Bruker SAINT'
_computing_molecular_graphics 'Bruker SHELXTL'
_computing_publication_material 'Bruker SHELXTL'
_computing_structure_refinement 'SHELXL-97 (Sheldrick, 1997)'
_computing_structure_solution 'SHELXS-97 (Sheldrick, 1990)'
_diffrn_ambient_temperature 120(2)
_diffrn_measured_fraction_theta_full 0.953
_diffrn_measured_fraction_theta_max 0.953
_diffrn_measurement_device_type 'CCD area detector'
_diffrn_measurement_method 'phi and omega scans'
_diffrn_radiation_monochromator graphite
_diffrn_radiation_source 'fine-focus sealed tube'
_diffrn_radiation_type MoK\a
_diffrn_radiation_wavelength 0.71073
_diffrn_reflns_av_R_equivalents 0.0328
_diffrn_reflns_av_sigmaI/netI 0.0291
_diffrn_reflns_limit_h_max 10
_diffrn_reflns_limit_h_min -12
_diffrn_reflns_limit_k_max 9
_diffrn_reflns_limit_k_min -9
_diffrn_reflns_limit_l_max 37
_diffrn_reflns_limit_l_min -37
_diffrn_reflns_number 18835
_diffrn_reflns_theta_full 32.58
_diffrn_reflns_theta_max 32.58
_diffrn_reflns_theta_min 1.65
_exptl_absorpt_coefficient_mu 3.344
_exptl_absorpt_correction_T_max 0.6339
_exptl_absorpt_correction_T_min 0.5544
_exptl_absorpt_correction_type multi-scan
_exptl_absorpt_process_details SADABS
_exptl_crystal_colour yellow
_exptl_crystal_density_diffrn 1.828
_exptl_crystal_density_method 'not measured'
_exptl_crystal_description prism
_exptl_crystal_F_000 680
_exptl_crystal_size_max 0.20
_exptl_crystal_size_mid 0.20
_exptl_crystal_size_min 0.15
_refine_diff_density_max 1.785
_refine_diff_density_min -1.655
_refine_diff_density_rms 0.164
_refine_ls_extinction_method none
_refine_ls_goodness_of_fit_ref 1.198
_refine_ls_hydrogen_treatment mixed
_refine_ls_matrix_type full
_refine_ls_number_parameters 190
_refine_ls_number_reflns 4299
_refine_ls_number_restraints 0
_refine_ls_restrained_S_all 1.198
_refine_ls_R_factor_all 0.0562
_refine_ls_R_factor_gt 0.0478
_refine_ls_shift/su_max 0.000
_refine_ls_shift/su_mean 0.000
_refine_ls_structure_factor_coef Fsqd
_refine_ls_weighting_details 'calc w=1/[\s^2^(Fo^2^)+(0.0700P)^2^+1.0000P] where P=(Fo^2^+2Fc^2^)/3'
_refine_ls_weighting_scheme calc
_refine_ls_wR_factor_gt 0.1243
_refine_ls_wR_factor_ref 0.1281
_reflns_number_gt 3691
_reflns_number_total 4299
_reflns_threshold_expression >2sigma(I)
_cod_data_source_file c0ce00052c.txt
_cod_data_source_block ar0719m(B5)
_cod_depositor_comments
;
The following automatic conversions were performed:

'_symmetry_cell_setting' value 'Monoclinic' changed to 'monoclinic'
according to /home/saulius/struct/CIF-dictionaries/cif_core.dic
dictionary named 'cif_core.dic' version 2.4.2 from 2011-04-26.

Automatic conversion script
Id: cif_fix_values 1891 2012-01-12 08:04:46Z andrius 
;
_cod_original_sg_symbol_H-M P2(1)/c
_cod_database_code 7212757

loop_
_symmetry_equiv_pos_as_xyz
'x, y, z'
'-x, y+1/2, -z+1/2'
'-x, -y, -z'
'x, -y-1/2, z-1/2'

loop_
_atom_site_label
_atom_site_type_symbol
_atom_site_fract_x
_atom_site_fract_y
_atom_site_fract_z
_atom_site_U_iso_or_equiv
_atom_site_adp_type
_atom_site_occupancy
_atom_site_symmetry_multiplicity
_atom_site_calc_flag
_atom_site_refinement_flags
Br1 Br 0.70193(3) 0.34661(4) 0.032679(9) 0.01799(9) Uani 1 1 d .
N11 N 0.4561(3) 0.1451(3) 0.16862(8) 0.0136(4) Uani 1 1 d .
H11 H 0.405(4) 0.232(6) 0.1995(13) 0.016 Uiso 1 1 d .
C12 C 0.4159(3) -0.0605(3) 0.16000(9) 0.0131(4) Uani 1 1 d .
N12 N 0.3309(3) -0.1613(3) 0.19894(9) 0.0165(4) Uani 1 1 d .
H12A H 0.322(5) -0.112(6) 0.2304(15) 0.020 Uiso 1 1 d .
H12B H 0.311(5) -0.308(6) 0.1982(15) 0.020 Uiso 1 1 d .
C13 C 0.4628(3) -0.1544(4) 0.11027(10) 0.0150(4) Uani 1 1 d .
H13 H 0.4342 -0.2981 0.1028 0.018 Uiso 1 1 calc R
C14 C 0.5499(3) -0.0377(4) 0.07273(9) 0.0140(4) Uani 1 1 d .
H14 H 0.5824 -0.1004 0.0394 0.017 Uiso 1 1 calc R
C15 C 0.5907(3) 0.1758(4) 0.08414(10) 0.0133(4) Uani 1 1 d .
C16 C 0.5434(3) 0.2626(4) 0.13217(9) 0.0136(4) Uani 1 1 d .
H16 H 0.5714 0.4059 0.1403 0.016 Uiso 1 1 calc R
C21 C 0.1349(3) 0.4069(4) 0.31893(9) 0.0132(4) Uani 1 1 d .
C27 C 0.2445(3) 0.2827(4) 0.28042(9) 0.0134(4) Uani 1 1 d .
O21 O 0.3002(3) 0.3808(3) 0.23944(7) 0.0158(3) Uani 1 1 d .
O22 O 0.2740(3) 0.0924(3) 0.29178(7) 0.0199(4) Uani 1 1 d .
C22 C 0.0883(3) 0.3177(4) 0.36841(10) 0.0142(4) Uani 1 1 d .
H22 H 0.1213 0.1765 0.3770 0.017 Uiso 1 1 calc R
C23 C -0.0057(3) 0.4332(4) 0.40522(9) 0.0152(4) Uani 1 1 d .
H23 H -0.0376 0.3732 0.4390 0.018 Uiso 1 1 calc R
C24 C -0.0519(3) 0.6394(4) 0.39128(10) 0.0144(4) Uani 1 1 d .
N24 N -0.1462(3) 0.7663(4) 0.43060(9) 0.0178(4) Uani 1 1 d .
O23 O -0.1772(3) 0.6881(4) 0.47494(9) 0.0279(5) Uani 1 1 d .
O24 O -0.1891(3) 0.9476(3) 0.41723(9) 0.0283(5) Uani 1 1 d .
C25 C -0.0098(3) 0.7316(4) 0.34213(10) 0.0147(4) Uani 1 1 d .
H25 H -0.0439 0.8724 0.3336 0.018 Uiso 1 1 calc R
C26 C 0.0834(3) 0.6127(4) 0.30578(10) 0.0141(4) Uani 1 1 d .
H26 H 0.1124 0.6719 0.2717 0.017 Uiso 1 1 calc R

loop_
_atom_site_aniso_label
_atom_site_aniso_U_11
_atom_site_aniso_U_22
_atom_site_aniso_U_33
_atom_site_aniso_U_23
_atom_site_aniso_U_13
_atom_site_aniso_U_12
Br1 0.02076(16) 0.01496(13) 0.01832(13) 0.00439(8) 0.00290(9) -0.00215(9)
N11 0.0176(10) 0.0076(8) 0.0155(8) -0.0003(6) 0.0017(7) 0.0002(7)
C12 0.0130(11) 0.0074(9) 0.0187(9) 0.0000(7) -0.0004(8) 0.0014(8)
N12 0.0203(11) 0.0085(8) 0.0207(9) 0.0005(7) 0.0045(8) 0.0000(8)
C13 0.0175(12) 0.0081(9) 0.0195(10) -0.0020(7) 0.0005(8) -0.0002(8)
C14 0.0132(11) 0.0120(9) 0.0167(9) -0.0016(7) 0.0003(8) 0.0006(8)
C15 0.0131(11) 0.0096(9) 0.0173(9) 0.0028(7) 0.0005(8) -0.0013(8)
C16 0.0155(12) 0.0081(9) 0.0172(9) 0.0006(7) 0.0000(8) -0.0014(8)
C21 0.0153(11) 0.0092(9) 0.0151(9) -0.0002(7) 0.0001(8) -0.0006(8)
C27 0.0143(11) 0.0097(8) 0.0161(9) -0.0021(7) 0.0003(8) 0.0013(8)
O21 0.0200(9) 0.0091(7) 0.0184(8) -0.0006(6) 0.0041(7) 0.0006(6)
O22 0.0303(11) 0.0086(7) 0.0207(8) 0.0012(6) 0.0045(7) 0.0054(7)
C22 0.0157(12) 0.0099(9) 0.0170(9) 0.0012(7) 0.0011(8) 0.0011(8)
C23 0.0173(12) 0.0126(10) 0.0158(9) 0.0004(8) 0.0019(8) 0.0000(9)
C24 0.0154(12) 0.0108(9) 0.0170(10) -0.0034(7) 0.0019(8) 0.0008(8)
N24 0.0152(11) 0.0150(9) 0.0233(10) -0.0044(8) 0.0028(8) -0.0003(8)
O23 0.0343(13) 0.0273(11) 0.0223(9) -0.0011(8) 0.0117(8) 0.0062(9)
O24 0.0323(12) 0.0157(9) 0.0371(11) -0.0023(8) 0.0113(9) 0.0089(8)
C25 0.0154(12) 0.0087(9) 0.0200(10) 0.0003(8) 0.0014(8) 0.0011(8)
C26 0.0153(11) 0.0099(9) 0.0171(9) 0.0008(7) 0.0014(8) -0.0009(8)

loop_
_atom_type_symbol
_atom_type_description
_atom_type_scat_dispersion_real
_atom_type_scat_dispersion_imag
_atom_type_scat_source
C C 0.0033 0.0016 'International Tables Vol C Tables 4.2.6.8 and 6.1.1.4'
H H 0.0000 0.0000 'International Tables Vol C Tables 4.2.6.8 and 6.1.1.4'
N N 0.0061 0.0033 'International Tables Vol C Tables 4.2.6.8 and 6.1.1.4'
O O 0.0106 0.0060 'International Tables Vol C Tables 4.2.6.8 and 6.1.1.4'
Br Br -0.2901 2.4595 'International Tables Vol C Tables 4.2.6.8 and 6.1.1.4'

loop_
_geom_angle_atom_site_label_1
_geom_angle_atom_site_label_2
_geom_angle_atom_site_label_3
_geom_angle
C12 N11 C16 122.7(2)
C12 N11 H11 122(2)
C16 N11 H11 114(2)
N12 C12 N11 117.6(2)
N12 C12 C13 124.2(2)
N11 C12 C13 118.2(2)
C12 N12 H12A 123(3)
C12 N12 H12B 123(2)
H12A N12 H12B 111(3)
C14 C13 C12 119.9(2)
C14 C13 H13 120.0
C12 C13 H13 120.0
C13 C14 C15 119.5(2)
C13 C14 H14 120.3
C15 C14 H14 120.3
C16 C15 C14 119.4(2)
C16 C15 Br1 119.41(17)
C14 C15 Br1 121.15(18)
C15 C16 N11 120.3(2)
C15 C16 H16 119.9
N11 C16 H16 119.9
C22 C21 C26 119.7(2)
C22 C21 C27 119.9(2)
C26 C21 C27 120.3(2)
O22 C27 O21 125.3(2)
O22 C27 C21 117.6(2)
O21 C27 C21 117.1(2)
C23 C22 C21 120.6(2)
C23 C22 H22 119.7
C21 C22 H22 119.7
C22 C23 C24 118.1(2)
C22 C23 H23 121.0
C24 C23 H23 121.0
C25 C24 C23 122.7(2)
C25 C24 N24 118.5(2)
C23 C24 N24 118.7(2)
O23 N24 O24 123.4(2)
O23 N24 C24 118.6(2)
O24 N24 C24 118.0(2)
C24 C25 C26 118.2(2)
C24 C25 H25 120.9
C26 C25 H25 120.9
C25 C26 C21 120.6(2)
C25 C26 H26 119.7
C21 C26 H26 119.7

loop_
_geom_bond_atom_site_label_1
_geom_bond_atom_site_label_2
_geom_bond_distance
Br1 C15 1.890(2)
N11 C12 1.350(3)
N11 C16 1.360(3)
N11 H11 1.03(3)
C12 N12 1.339(3)
C12 C13 1.414(3)
N12 H12A 0.84(4)
N12 H12B 0.94(4)
C13 C14 1.375(3)
C13 H13 0.9500
C14 C15 1.411(3)
C14 H14 0.9500
C15 C16 1.360(3)
C16 H16 0.9500
C21 C22 1.396(3)
C21 C26 1.396(3)
C21 C27 1.514(3)
C27 O22 1.252(3)
C27 O21 1.267(3)
C22 C23 1.388(3)
C22 H22 0.9500
C23 C24 1.391(3)
C23 H23 0.9500
C24 C25 1.387(3)
C24 N24 1.469(3)
N24 O23 1.225(3)
N24 O24 1.235(3)
C25 C26 1.389(3)
C25 H25 0.9500
C26 H26 0.9500

loop_
_geom_hbond_atom_site_label_D
_geom_hbond_atom_site_label_H
_geom_hbond_atom_site_label_A
_geom_hbond_distance_DH
_geom_hbond_distance_HA
_geom_hbond_distance_DA
_geom_hbond_angle_DHA
_geom_hbond_site_symmetry_A
N11 H11 O21 1.03(3) 1.60(4) 2.614(3) 170(3) .
N12 H12A O22 0.84(4) 2.03(4) 2.829(3) 161(4) .
N12 H12B O21 0.94(4) 2.21(4) 3.061(3) 151(3) 1_545

loop_
_geom_torsion_atom_site_label_1
_geom_torsion_atom_site_label_2
_geom_torsion_atom_site_label_3
_geom_torsion_atom_site_label_4
_geom_torsion
C16 N11 C12 N12 179.4(2)
C16 N11 C12 C13 -1.8(4)
N12 C12 C13 C14 179.9(2)
N11 C12 C13 C14 1.2(4)
C12 C13 C14 C15 -0.4(4)
C13 C14 C15 C16 0.1(4)
C13 C14 C15 Br1 -177.3(2)
C14 C15 C16 N11 -0.6(4)
Br1 C15 C16 N11 176.82(19)
C12 N11 C16 C15 1.5(4)
C22 C21 C27 O22 8.1(4)
C26 C21 C27 O22 -173.5(2)
C22 C21 C27 O21 -171.3(2)
C26 C21 C27 O21 7.1(4)
C26 C21 C22 C23 -1.4(4)
C27 C21 C22 C23 177.1(2)
C21 C22 C23 C24 0.1(4)
C22 C23 C24 C25 0.9(4)
C22 C23 C24 N24 -177.8(2)
C25 C24 N24 O23 -177.0(3)
C23 C24 N24 O23 1.9(4)
C25 C24 N24 O24 2.5(4)
C23 C24 N24 O24 -178.6(2)
C23 C24 C25 C26 -0.6(4)
N24 C24 C25 C26 178.2(2)
C24 C25 C26 C21 -0.8(4)
C22 C21 C26 C25 1.8(4)
C27 C21 C26 C25 -176.7(2)
